data_7215291
loop_
_publ_author_name
'Singh, Udai P.'
'Narang, Shikha'
'Pachfule, Pradip'
'Banerjee, Rahul'

_publ_section_title
;
 Variation of CO2 adsorption in isostructural Cd(ii)/Co(ii) based MOFs by
 anion modulation
;
_journal_issue 23
_journal_name_full CrystEngComm
_journal_page_first 5012
_journal_paper_doi 10.1039/c4ce00058g
_journal_volume 16
_journal_year 2014
_chemical_formula_moiety 'C23 H19 N3 O2'
_chemical_formula_sum 'C23 H19 N3 O2'
_chemical_formula_weight 369.41
_chemical_name_systematic
; 
 ? 
;
_space_group_IT_number 2
_symmetry_cell_setting triclinic
_symmetry_space_group_name_Hall '-P 1'
_symmetry_space_group_name_H-M 'P -1'
_atom_sites_solution_hydrogens geom
_atom_sites_solution_primary direct
_atom_sites_solution_secondary difmap
_audit_creation_method SHELXL-97
_cell_angle_alpha 67.349(9)
_cell_angle_beta 73.251(9)
_cell_angle_gamma 85.916(9)
_cell_formula_units_Z 2
_cell_length_a 9.4682(14)
_cell_length_b 10.4331(17)
_cell_length_c 10.7425(17)
_cell_measurement_reflns_used 132
_cell_measurement_temperature 296(2)
_cell_measurement_theta_max 26.42
_cell_measurement_theta_min 2.12
_cell_volume 936.8(3)
_computing_cell_refinement 'Bruker kappa Apex'
_computing_data_collection 'Bruker kappa Apex'
_computing_data_reduction 'Bruker SAINT'
_computing_molecular_graphics 'Bruker XSHELL'
_computing_publication_material 'Bruker XSHELL'
_computing_structure_refinement 'SHELXL-97 (Sheldrick, 2008)'
_computing_structure_solution 'SHELXS-97 (Sheldrick, 2008)'
_diffrn_ambient_temperature 296(2)
_diffrn_measured_fraction_theta_full 0.98
_diffrn_measured_fraction_theta_max 0.98
_diffrn_measurement_device_type 'CCD area detector'
_diffrn_measurement_method 'phi and omega scans'
_diffrn_radiation_monochromator graphite
_diffrn_radiation_source 'fine-focus sealed tube'
_diffrn_radiation_type MoK\a
_diffrn_radiation_wavelength 0.71073
_diffrn_reflns_av_R_equivalents 0.0268
_diffrn_reflns_av_sigmaI/netI 0.0373
_diffrn_reflns_limit_h_max 11
_diffrn_reflns_limit_h_min -11
_diffrn_reflns_limit_k_max 12
_diffrn_reflns_limit_k_min -13
_diffrn_reflns_limit_l_max 13
_diffrn_reflns_limit_l_min -13
_diffrn_reflns_number 10452
_diffrn_reflns_theta_full 26.42
_diffrn_reflns_theta_max 26.42
_diffrn_reflns_theta_min 2.12
_exptl_absorpt_coefficient_mu 0.085
_exptl_absorpt_correction_T_max 0.987
_exptl_absorpt_correction_T_min 0.984
_exptl_absorpt_correction_type multi-scan
_exptl_absorpt_process_details '(SADABS; Bruker, 2000)'
_exptl_crystal_colour white
_exptl_crystal_density_diffrn 1.310
_exptl_crystal_density_method 'not measured'
_exptl_crystal_description Cubic
_exptl_crystal_F_000 388.0
_exptl_crystal_size_max 0.19
_exptl_crystal_size_mid 0.17
_exptl_crystal_size_min 0.15
_refine_diff_density_max 0.155
_refine_diff_density_min -0.172
_refine_diff_density_rms 0.038
_refine_ls_extinction_method none
_refine_ls_goodness_of_fit_ref 0.912
_refine_ls_hydrogen_treatment constr
_refine_ls_matrix_type full
_refine_ls_number_parameters 255
_refine_ls_number_reflns 3579
_refine_ls_number_restraints 0
_refine_ls_restrained_S_all 0.912
_refine_ls_R_factor_all 0.0751
_refine_ls_R_factor_gt 0.0457
_refine_ls_shift/su_max 0.000
_refine_ls_shift/su_mean 0.000
_refine_ls_structure_factor_coef Fsqd
_refine_ls_weighting_details 'calc w=1/[\s^2^(Fo^2^)+(0.1000P)^2^+0.1119P] where P=(Fo^2^+2Fc^2^)/3'
_refine_ls_weighting_scheme calc
_refine_ls_wR_factor_gt 0.1282
_refine_ls_wR_factor_ref 0.1539
_reflns_number_gt 2436
_reflns_number_total 3579
_reflns_threshold_expression >2sigma(I)
_cod_data_source_file c4ce00058g2.cif
_cod_data_source_block ups1540shi_0m
_cod_depositor_comments
;
The following automatic conversions were performed:

'_symmetry_cell_setting' value 'Triclinic' changed to 'triclinic'
according to
/usr/data/users/saulius/crontab/automatic-downloads/rss-feeds/RSC/lib/dictionaries/cif_core.dic
dictionary named 'cif_core.dic' version 2.4.2 from 2011-04-26.

Automatic conversion script
Id: cif_fix_values 2281 2013-09-26 08:29:07Z andrius 

 Adding full bibliography for 7215287--7215291.cif.
;
_cod_database_code 7215291

loop_
_symmetry_equiv_pos_as_xyz
'x, y, z'
'-x, -y, -z'

loop_
_atom_site_label
_atom_site_type_symbol
_atom_site_fract_x
_atom_site_fract_y
_atom_site_fract_z
_atom_site_U_iso_or_equiv
_atom_site_adp_type
_atom_site_occupancy
_atom_site_symmetry_multiplicity
_atom_site_calc_flag
_atom_site_refinement_flags
N1 N 1.11301(15) 0.84593(16) 0.67577(16) 0.0381(4) Uani 1 1 d .
C3 C 0.88566(18) 0.71334(19) 0.92135(19) 0.0379(4) Uani 1 1 d .
C4 C 1.00602(19) 0.7798(2) 0.9241(2) 0.0405(5) Uani 1 1 d .
H4 H 1.0123 0.7814 1.0083 0.049 Uiso 1 1 calc R
O1 O 0.46848(15) 0.37715(15) 1.41974(14) 0.0570(4) Uani 1 1 d .
C6 C 0.99665(18) 0.79192(19) 0.52995(19) 0.0379(4) Uani 1 1 d .
O2 O 0.37708(14) 0.52756(15) 1.20551(15) 0.0591(4) Uani 1 1 d .
C1 C 0.99359(18) 0.78729(19) 0.67122(19) 0.0365(4) Uani 1 1 d .
C16 C 0.77506(18) 0.62842(19) 1.05415(19) 0.0378(4) Uani 1 1 d .
C13 C 1.25311(19) 0.90501(19) 0.80147(19) 0.0378(4) Uani 1 1 d .
C17 C 0.62496(19) 0.62271(19) 1.0638(2) 0.0395(5) Uani 1 1 d .
H17 H 0.5918 0.6760 0.9867 0.047 Uiso 1 1 calc R
C2 C 0.87858(18) 0.72070(19) 0.79140(19) 0.0387(5) Uani 1 1 d .
H2 H 0.7974 0.6814 0.7846 0.046 Uiso 1 1 calc R
C5 C 1.11680(18) 0.84376(19) 0.8004(2) 0.0374(4) Uani 1 1 d .
C19 C 0.5750(2) 0.45699(19) 1.30343(19) 0.0410(5) Uani 1 1 d .
C18 C 0.52540(19) 0.53887(19) 1.1866(2) 0.0405(5) Uani 1 1 d .
C7 C 1.1087(2) 0.8647(2) 0.4121(2) 0.0463(5) Uani 1 1 d .
H7 H 1.1819 0.9133 0.4202 0.056 Uiso 1 1 calc R
C20 C 0.7226(2) 0.4629(2) 1.2942(2) 0.0462(5) Uani 1 1 d .
H20 H 0.7562 0.4095 1.3710 0.055 Uiso 1 1 calc R
C21 C 0.8210(2) 0.5477(2) 1.1711(2) 0.0459(5) Uani 1 1 d .
H21 H 0.9203 0.5509 1.1665 0.055 Uiso 1 1 calc R
N3 N 1.51603(19) 1.00026(19) 0.81583(19) 0.0569(5) Uani 1 1 d .
C10 C 0.8914(2) 0.7238(3) 0.5079(2) 0.0622(7) Uani 1 1 d .
H10 H 0.8124 0.6736 0.5827 0.075 Uiso 1 1 calc R
C8 C 1.1125(2) 0.8657(3) 0.2834(2) 0.0571(6) Uani 1 1 d .
H8 H 1.1896 0.9161 0.2065 0.069 Uiso 1 1 calc R
C9 C 0.9052(3) 0.7314(3) 0.3745(3) 0.0722(8) Uani 1 1 d .
H9 H 0.8326 0.6850 0.3629 0.087 Uiso 1 1 calc R
N2 N 1.01354(19) 0.7994(2) 0.26075(19) 0.0638(6) Uani 1 1 d .
C14 C 1.2512(2) 0.9767(2) 0.8863(2) 0.0454(5) Uani 1 1 d .
H14 H 1.1621 0.9939 0.9412 0.054 Uiso 1 1 calc R
C12 C 1.3905(2) 0.8850(2) 0.7220(2) 0.0493(5) Uani 1 1 d .
H12 H 1.3978 0.8396 0.6611 0.059 Uiso 1 1 calc R
C15 C 1.3837(2) 1.0226(2) 0.8888(2) 0.0543(6) Uani 1 1 d .
H15 H 1.3799 1.0724 0.9451 0.065 Uiso 1 1 calc R
C11 C 1.5161(2) 0.9326(2) 0.7337(2) 0.0568(6) Uani 1 1 d .
H11 H 1.6068 0.9163 0.6805 0.068 Uiso 1 1 calc R
C22 C 0.5143(3) 0.2966(2) 1.5423(2) 0.0673(7) Uani 1 1 d .
H22A H 0.5836 0.2306 1.5220 0.101 Uiso 1 1 calc R
H22B H 0.4298 0.2481 1.6179 0.101 Uiso 1 1 calc R
H22C H 0.5600 0.3571 1.5692 0.101 Uiso 1 1 calc R
C23 C 0.3162(2) 0.6304(2) 1.1055(3) 0.0665(7) Uani 1 1 d .
H23A H 0.3454 0.7211 1.0949 0.100 Uiso 1 1 calc R
H23B H 0.2104 0.6191 1.1374 0.100 Uiso 1 1 calc R
H23C H 0.3515 0.6204 1.0166 0.100 Uiso 1 1 calc R

loop_
_atom_site_aniso_label
_atom_site_aniso_U_11
_atom_site_aniso_U_22
_atom_site_aniso_U_33
_atom_site_aniso_U_23
_atom_site_aniso_U_13
_atom_site_aniso_U_12
N1 0.0343(8) 0.0453(9) 0.0355(9) -0.0158(8) -0.0089(6) -0.0050(6)
C3 0.0337(9) 0.0426(11) 0.0350(11) -0.0141(9) -0.0068(8) -0.0006(8)
C4 0.0396(10) 0.0500(11) 0.0325(11) -0.0159(9) -0.0095(8) -0.0042(8)
O1 0.0529(8) 0.0545(9) 0.0385(9) 0.0010(7) -0.0004(6) -0.0042(7)
C6 0.0327(9) 0.0483(11) 0.0341(11) -0.0170(9) -0.0090(7) -0.0012(8)
O2 0.0357(7) 0.0649(10) 0.0534(9) 0.0008(8) -0.0081(6) -0.0078(6)
C1 0.0324(9) 0.0419(10) 0.0358(11) -0.0145(9) -0.0099(8) -0.0014(7)
C16 0.0367(9) 0.0426(11) 0.0341(11) -0.0162(9) -0.0067(8) -0.0026(8)
C13 0.0388(10) 0.0396(10) 0.0325(10) -0.0082(9) -0.0125(8) -0.0045(8)
C17 0.0392(10) 0.0416(11) 0.0329(11) -0.0089(9) -0.0098(8) -0.0008(8)
C2 0.0330(9) 0.0472(11) 0.0367(11) -0.0158(9) -0.0096(8) -0.0058(8)
C5 0.0355(9) 0.0421(10) 0.0364(11) -0.0158(9) -0.0104(8) -0.0027(8)
C19 0.0446(10) 0.0362(10) 0.0332(11) -0.0099(9) -0.0020(8) -0.0004(8)
C18 0.0336(9) 0.0411(11) 0.0403(12) -0.0115(9) -0.0053(8) -0.0028(8)
C7 0.0383(10) 0.0622(13) 0.0382(12) -0.0183(10) -0.0095(8) -0.0072(9)
C20 0.0502(11) 0.0466(12) 0.0357(12) -0.0078(10) -0.0147(9) 0.0043(9)
C21 0.0385(10) 0.0559(13) 0.0406(12) -0.0149(10) -0.0114(9) 0.0004(9)
N3 0.0488(10) 0.0647(12) 0.0538(12) -0.0107(10) -0.0214(9) -0.0162(9)
C10 0.0491(12) 0.0969(18) 0.0435(14) -0.0334(13) -0.0012(10) -0.0262(12)
C8 0.0479(12) 0.0827(17) 0.0378(13) -0.0223(12) -0.0068(9) -0.0056(11)
C9 0.0562(13) 0.117(2) 0.0552(16) -0.0448(16) -0.0094(11) -0.0259(14)
N2 0.0502(10) 0.1030(16) 0.0469(12) -0.0380(11) -0.0118(9) -0.0046(10)
C14 0.0461(11) 0.0555(12) 0.0377(11) -0.0181(10) -0.0145(9) -0.0045(9)
C12 0.0409(10) 0.0565(13) 0.0510(13) -0.0239(11) -0.0065(9) -0.0088(9)
C15 0.0626(14) 0.0595(13) 0.0448(13) -0.0154(11) -0.0234(11) -0.0140(10)
C11 0.0388(11) 0.0638(14) 0.0602(15) -0.0177(12) -0.0090(10) -0.0066(9)
C22 0.0853(16) 0.0566(14) 0.0348(13) -0.0002(11) -0.0053(11) 0.0092(12)
C23 0.0421(11) 0.0653(15) 0.0779(17) -0.0110(13) -0.0196(11) 0.0059(10)

loop_
_atom_type_symbol
_atom_type_description
_atom_type_scat_dispersion_real
_atom_type_scat_dispersion_imag
_atom_type_scat_source
C C 0.0033 0.0016 'International Tables Vol C Tables 4.2.6.8 and 6.1.1.4'
H H 0.0000 0.0000 'International Tables Vol C Tables 4.2.6.8 and 6.1.1.4'
N N 0.0061 0.0033 'International Tables Vol C Tables 4.2.6.8 and 6.1.1.4'
O O 0.0106 0.0060 'International Tables Vol C Tables 4.2.6.8 and 6.1.1.4'
P P 0.1023 0.0942 'International Tables Vol C Tables 4.2.6.8 and 6.1.1.4'

loop_
_geom_angle_atom_site_label_1
_geom_angle_atom_site_label_2
_geom_angle_atom_site_label_3
_geom_angle
C5 N1 C1 117.89(15)
C4 C3 C2 117.56(16)
C4 C3 C16 120.81(16)
C2 C3 C16 121.45(15)
C5 C4 C3 119.54(17)
C5 C4 H4 120.2
C3 C4 H4 120.2
C19 O1 C22 117.05(16)
C7 C6 C10 115.93(18)
C7 C6 C1 120.74(15)
C10 C6 C1 123.33(17)
C18 O2 C23 117.49(15)
N1 C1 C2 122.26(16)
N1 C1 C6 115.31(15)
C2 C1 C6 122.36(15)
C21 C16 C17 118.22(16)
C21 C16 C3 119.84(16)
C17 C16 C3 121.89(16)
C14 C13 C12 116.78(17)
C14 C13 C5 122.43(17)
C12 C13 C5 120.68(17)
C18 C17 C16 120.77(17)
C18 C17 H17 119.6
C16 C17 H17 119.6
C3 C2 C1 119.74(15)
C3 C2 H2 120.1
C1 C2 H2 120.1
N1 C5 C4 122.88(15)
N1 C5 C13 116.03(15)
C4 C5 C13 120.93(16)
O1 C19 C20 125.02(17)
O1 C19 C18 115.60(16)
C20 C19 C18 119.37(16)
O2 C18 C17 124.66(17)
O2 C18 C19 115.44(16)
C17 C18 C19 119.91(16)
C8 C7 C6 120.34(18)
C8 C7 H7 119.8
C6 C7 H7 119.8
C19 C20 C21 120.19(17)
C19 C20 H20 119.9
C21 C20 H20 119.9
C20 C21 C16 121.53(17)
C20 C21 H21 119.2
C16 C21 H21 119.2
C11 N3 C15 115.76(17)
C9 C10 C6 119.25(19)
C9 C10 H10 120.4
C6 C10 H10 120.4
N2 C8 C7 124.5(2)
N2 C8 H8 117.7
C7 C8 H8 117.7
N2 C9 C10 125.3(2)
N2 C9 H9 117.3
C10 C9 H9 117.3
C9 N2 C8 114.61(19)
C13 C14 C15 119.14(19)
C13 C14 H14 120.4
C15 C14 H14 120.4
C11 C12 C13 119.6(2)
C11 C12 H12 120.2
C13 C12 H12 120.2
N3 C15 C14 124.4(2)
N3 C15 H15 117.8
C14 C15 H15 117.8
N3 C11 C12 124.3(2)
N3 C11 H11 117.9
C12 C11 H11 117.9
O1 C22 H22A 109.5
O1 C22 H22B 109.5
H22A C22 H22B 109.5
O1 C22 H22C 109.5
H22A C22 H22C 109.5
H22B C22 H22C 109.5
O2 C23 H23A 109.5
O2 C23 H23B 109.5
H23A C23 H23B 109.5
O2 C23 H23C 109.5
H23A C23 H23C 109.5
H23B C23 H23C 109.5

loop_
_geom_bond_atom_site_label_1
_geom_bond_atom_site_label_2
_geom_bond_distance
N1 C5 1.341(2)
N1 C1 1.345(2)
C3 C4 1.389(2)
C3 C2 1.389(3)
C3 C16 1.488(2)
C4 C5 1.387(2)
C4 H4 0.9300
O1 C19 1.365(2)
O1 C22 1.433(3)
C6 C7 1.380(3)
C6 C10 1.385(3)
C6 C1 1.491(3)
O2 C18 1.367(2)
O2 C23 1.421(2)
C1 C2 1.394(2)
C16 C21 1.387(3)
C16 C17 1.399(2)
C13 C14 1.380(3)
C13 C12 1.387(3)
C13 C5 1.485(2)
C17 C18 1.380(3)
C17 H17 0.9300
C2 H2 0.9300
C19 C20 1.376(3)
C19 C18 1.408(3)
C7 C8 1.369(3)
C7 H7 0.9300
C20 C21 1.380(3)
C20 H20 0.9300
C21 H21 0.9300
N3 C11 1.325(3)
N3 C15 1.331(3)
C10 C9 1.373(3)
C10 H10 0.9300
C8 N2 1.330(3)
C8 H8 0.9300
C9 N2 1.328(3)
C9 H9 0.9300
C14 C15 1.385(3)
C14 H14 0.9300
C12 C11 1.376(3)
C12 H12 0.9300
C15 H15 0.9300
C11 H11 0.9300
C22 H22A 0.9600
C22 H22B 0.9600
C22 H22C 0.9600
C23 H23A 0.9600
C23 H23B 0.9600
C23 H23C 0.9600

loop_
_geom_torsion_atom_site_label_1
_geom_torsion_atom_site_label_2
_geom_torsion_atom_site_label_3
_geom_torsion_atom_site_label_4
_geom_torsion
C2 C3 C4 C5 -3.3(3)
C16 C3 C4 C5 172.03(17)
C5 N1 C1 C2 -2.6(3)
C5 N1 C1 C6 -179.47(15)
C7 C6 C1 N1 -6.4(3)
C10 C6 C1 N1 172.71(19)
C7 C6 C1 C2 176.77(19)
C10 C6 C1 C2 -4.2(3)
C4 C3 C16 C21 -37.7(3)
C2 C3 C16 C21 137.45(19)
C4 C3 C16 C17 144.86(18)
C2 C3 C16 C17 -40.0(3)
C21 C16 C17 C18 0.0(3)
C3 C16 C17 C18 177.43(17)
C4 C3 C2 C1 3.1(3)
C16 C3 C2 C1 -172.24(17)
N1 C1 C2 C3 -0.1(3)
C6 C1 C2 C3 176.53(17)
C1 N1 C5 C4 2.3(3)
C1 N1 C5 C13 177.81(16)
C3 C4 C5 N1 0.6(3)
C3 C4 C5 C13 -174.62(17)
C14 C13 C5 N1 144.98(18)
C12 C13 C5 N1 -38.9(3)
C14 C13 C5 C4 -39.4(3)
C12 C13 C5 C4 136.7(2)
C22 O1 C19 C20 1.8(3)
C22 O1 C19 C18 -177.65(18)
C23 O2 C18 C17 -14.9(3)
C23 O2 C18 C19 165.30(19)
C16 C17 C18 O2 179.63(17)
C16 C17 C18 C19 -0.6(3)
O1 C19 C18 O2 0.1(2)
C20 C19 C18 O2 -179.41(17)
O1 C19 C18 C17 -179.73(17)
C20 C19 C18 C17 0.8(3)
C10 C6 C7 C8 -0.7(3)
C1 C6 C7 C8 178.45(18)
O1 C19 C20 C21 -179.83(17)
C18 C19 C20 C21 -0.4(3)
C19 C20 C21 C16 -0.2(3)
C17 C16 C21 C20 0.4(3)
C3 C16 C21 C20 -177.08(18)
C7 C6 C10 C9 0.6(3)
C1 C6 C10 C9 -178.5(2)
C6 C7 C8 N2 -0.2(3)
C6 C10 C9 N2 0.3(4)
C10 C9 N2 C8 -1.1(4)
C7 C8 N2 C9 1.1(4)
C12 C13 C14 C15 -0.6(3)
C5 C13 C14 C15 175.61(18)
C14 C13 C12 C11 1.8(3)
C5 C13 C12 C11 -174.53(18)
C11 N3 C15 C14 2.0(3)
C13 C14 C15 N3 -1.3(3)
C15 N3 C11 C12 -0.7(3)
C13 C12 C11 N3 -1.2(3)
